data_7002810
loop_
_publ_author_name
'Fu, Ruibiao'
'Hu, Shengmin'
'Wu, Xintao'

_publ_section_title
;
 Syntheses, crystal structures, thermal stabilities, luminescence and
 magnetism of two 3D pillared metal phosphonates
;
_journal_issue 44
_journal_name_full 'Dalton Transactions'
_journal_page_first 9843
_journal_page_last 9848
_journal_paper_doi 10.1039/b907619k
_journal_year 2009
_chemical_formula_sum 'C19 H20 Co3 N3 O14 P2'
_chemical_formula_weight 753.11
_chemical_name_systematic
;
?
;
_space_group_IT_number 2
_symmetry_cell_setting triclinic
_symmetry_space_group_name_Hall '-P 1'
_symmetry_space_group_name_H-M 'P -1'
_atom_sites_solution_hydrogens geom
_atom_sites_solution_primary direct
_atom_sites_solution_secondary difmap
_audit_creation_method SHELXL-97
_cell_angle_alpha 90.477(4)
_cell_angle_beta 109.924(4)
_cell_angle_gamma 98.596(4)
_cell_formula_units_Z 2
_cell_length_a 9.9725(11)
_cell_length_b 10.5369(10)
_cell_length_c 14.1184(16)
_cell_measurement_reflns_used 3288
_cell_measurement_temperature 293(2)
_cell_measurement_theta_max 27.4835
_cell_measurement_theta_min 3.0755
_cell_volume 1376.3(3)
_computing_cell_refinement 'Bruker XSCANS'
_computing_data_collection 'Bruker XSCANS'
_computing_data_reduction 'Bruker SHELXTL'
_computing_molecular_graphics 'Bruker SHELXTL'
_computing_publication_material 'Bruker SHELXTL'
_computing_structure_refinement 'SHELXL-97 (Sheldrick, 1997)'
_computing_structure_solution 'SHELXS-97 (Sheldrick, 1990)'
_diffrn_ambient_temperature 293(2)
_diffrn_measured_fraction_theta_full 0.980
_diffrn_measured_fraction_theta_max 0.980
_diffrn_measurement_device_type 'Bruker P4'
_diffrn_measurement_method '\w scans'
_diffrn_radiation_monochromator graphite
_diffrn_radiation_source 'Rotating Anode'
_diffrn_radiation_type MoK\a
_diffrn_radiation_wavelength 0.71073
_diffrn_reflns_av_R_equivalents 0.0232
_diffrn_reflns_av_sigmaI/netI 0.0388
_diffrn_reflns_limit_h_max 12
_diffrn_reflns_limit_h_min -12
_diffrn_reflns_limit_k_max 13
_diffrn_reflns_limit_k_min -13
_diffrn_reflns_limit_l_max 14
_diffrn_reflns_limit_l_min -18
_diffrn_reflns_number 10558
_diffrn_reflns_theta_full 27.48
_diffrn_reflns_theta_max 27.48
_diffrn_reflns_theta_min 2.41
_exptl_absorpt_coefficient_mu 1.976
_exptl_absorpt_correction_T_max 1.0000
_exptl_absorpt_correction_T_min 0.8306
_exptl_absorpt_correction_type multi-scan
_exptl_absorpt_process_details 'CrystalClear Version 1.35 (Rigaku Corporation)'
_exptl_crystal_colour red
_exptl_crystal_density_diffrn 1.817
_exptl_crystal_density_method 'not measured'
_exptl_crystal_description prism
_exptl_crystal_F_000 756
_exptl_crystal_size_max 0.2500
_exptl_crystal_size_mid 0.1500
_exptl_crystal_size_min 0.1000
_refine_diff_density_max 2.195
_refine_diff_density_min -0.624
_refine_diff_density_rms 0.140
_refine_ls_extinction_method none
_refine_ls_goodness_of_fit_ref 1.055
_refine_ls_matrix_type full
_refine_ls_number_parameters 517
_refine_ls_number_reflns 6190
_refine_ls_number_restraints 36
_refine_ls_restrained_S_all 1.060
_refine_ls_R_factor_all 0.0611
_refine_ls_R_factor_gt 0.0518
_refine_ls_shift/su_max 0.001
_refine_ls_shift/su_mean 0.000
_refine_ls_structure_factor_coef Fsqd
_refine_ls_weighting_details 'calc w=1/[\s^2^(Fo^2^)+(0.0762P)^2^+4.3448P] where P=(Fo^2^+2Fc^2^)/3'
_refine_ls_weighting_scheme calc
_refine_ls_wR_factor_gt 0.1418
_refine_ls_wR_factor_ref 0.1502
_reflns_number_gt 5212
_reflns_number_total 6190
_reflns_threshold_expression >2sigma(I)
_cod_data_source_file b907619k.txt
_cod_data_source_block f2
_cod_depositor_comments
;
The following automatic conversions were performed:
'_exptl_absorpt_correction_type' value 'Multi-scan' changed to
'multi-scan' according to
'/home/saulius/struct/CIF-dictionaries/cif_core.dic' dictionary named
'cif_core.dic' version 2.4.1 from 2010-06-29.

Automatic conversion script
Id: cif_fix_enum 1527 2010-12-29 10:47:43Z saulius 
;
_cod_original_sg_symbol_H-M p-1
_cod_database_code 7002810

loop_
_symmetry_equiv_pos_as_xyz
'x, y, z'
'-x, -y, -z'

loop_
_atom_site_label
_atom_site_type_symbol
_atom_site_fract_x
_atom_site_fract_y
_atom_site_fract_z
_atom_site_U_iso_or_equiv
_atom_site_adp_type
_atom_site_occupancy
_atom_site_symmetry_multiplicity
_atom_site_calc_flag
_atom_site_refinement_flags
_atom_site_disorder_assembly
_atom_site_disorder_group
Co1 Co 0.58392(5) 0.27034(5) 0.00512(4) 0.01938(15) Uani 1 1 d . . .
Co2 Co 0.04168(5) 0.17515(5) -0.10084(4) 0.01571(15) Uani 1 1 d . . .
Co3 Co 0.13496(5) 0.31672(5) 0.12657(4) 0.01554(15) Uani 1 1 d . . .
P1 P -0.16151(10) 0.09710(9) 0.03292(7) 0.0136(2) Uani 1 1 d . . .
P2 P 0.31476(10) 0.41666(9) -0.01550(8) 0.0143(2) Uani 1 1 d . . .
O1 O -0.0035(3) 0.1551(3) 0.0483(2) 0.0178(5) Uani 1 1 d . . .
O2 O -0.1719(3) -0.0399(2) 0.0664(2) 0.0175(5) Uani 1 1 d . . .
O3 O -0.2396(3) 0.1807(3) 0.0743(2) 0.0219(6) Uani 1 1 d . . .
O4 O -0.1548(3) 0.0374(3) -0.1507(2) 0.0209(6) Uani 1 1 d . . .
O5 O -0.1317(3) 0.2843(3) -0.1490(2) 0.0201(6) Uani 1 1 d . . .
O6 O 0.6558(3) 0.2869(3) -0.1302(2) 0.0232(6) Uani 1 1 d . . .
O7 O 0.1692(3) 0.3354(3) -0.0227(2) 0.0171(5) Uani 1 1 d . . .
O8 O 0.4008(3) 0.3518(3) -0.0648(2) 0.0200(6) Uani 1 1 d . . .
O9 O 0.2903(3) 0.5504(3) -0.0500(2) 0.0200(6) Uani 1 1 d . . .
O10 O 0.3164(3) 0.4686(3) 0.1700(2) 0.0191(6) Uani 1 1 d . . .
O11 O 0.3144(3) 0.2221(3) 0.1700(2) 0.0209(6) Uani 1 1 d . . .
O12 O 0.5148(4) 0.2334(3) 0.1318(3) 0.0363(9) Uani 1 1 d . . .
O13 O -0.0039(3) 0.4463(3) 0.1007(3) 0.0274(7) Uani 1 1 d . . .
O14 O 0.4521(4) 0.0967(3) -0.0652(3) 0.0395(9) Uani 1 1 d . . .
C1 C -0.2445(4) 0.0909(4) -0.1054(3) 0.0178(7) Uani 1 1 d . . .
H1A H -0.3432 0.0430 -0.1288 0.021 Uiso 1 1 calc R . .
C2 C 0.7585(4) 0.2311(4) -0.1317(3) 0.0168(7) Uani 1 1 d . . .
C3 C 0.4071(4) 0.4218(4) 0.1218(3) 0.0179(7) Uani 1 1 d . . .
H3A H 0.5034 0.4743 0.1429 0.022 Uiso 1 1 calc R . .
C4 C 0.4145(4) 0.2816(4) 0.1444(3) 0.0197(8) Uani 1 1 d . . .
N1 N 0.0654(4) 0.1979(4) -0.2437(3) 0.0269(8) Uani 0.70 1 d P . 1
C5 C 0.0927(11) 0.1078(8) -0.2940(6) 0.046(2) Uani 0.70 1 d P . 1
H5A H 0.1084 0.0306 -0.2639 0.055 Uiso 0.70 1 calc PR . 1
C6 C 0.0999(11) 0.1192(8) -0.3893(6) 0.046(2) Uani 0.70 1 d P . 1
H6A H 0.1188 0.0499 -0.4212 0.055 Uiso 0.70 1 calc PR . 1
C7 C 0.0805(6) 0.2267(5) -0.4366(4) 0.0339(11) Uani 0.70 1 d P . 1
C8 C 0.0578(16) 0.3276(10) -0.3819(8) 0.079(4) Uani 0.70 1 d P . 1
H8A H 0.0487 0.4073 -0.4090 0.095 Uiso 0.70 1 calc PR . 1
C9 C 0.0489(13) 0.3085(9) -0.2880(7) 0.063(3) Uani 0.70 1 d P . 1
H9A H 0.0305 0.3759 -0.2537 0.076 Uiso 0.70 1 calc PR . 1
N1A N 0.0654(4) 0.1979(4) -0.2437(3) 0.0269(8) Uani 0.30 1 d P . 2
C5A C 0.1878(18) 0.203(2) -0.2614(13) 0.040(4) Uani 0.30 1 d P . 2
H5AA H 0.2726 0.2007 -0.2073 0.048 Uiso 0.30 1 calc PR . 2
C6A C 0.1943(19) 0.211(2) -0.3581(14) 0.045(5) Uani 0.30 1 d P . 2
H6AA H 0.2809 0.2046 -0.3678 0.053 Uiso 0.30 1 calc PR . 2
C7A C 0.0805(6) 0.2267(5) -0.4366(4) 0.0339(11) Uani 0.30 1 d P . 2
C8A C -0.0519(19) 0.204(2) -0.4216(13) 0.046(5) Uani 0.30 1 d P . 2
H8AA H -0.1372 0.1983 -0.4767 0.055 Uiso 0.30 1 calc PR . 2
C9A C -0.058(2) 0.190(2) -0.3270(12) 0.046(5) Uani 0.30 1 d P . 2
H9AA H -0.1474 0.1752 -0.3187 0.056 Uiso 0.30 1 calc PR . 2
N2 N 0.1073(4) 0.2788(4) 0.2682(3) 0.0273(8) Uani 0.70 1 d P . 1
C10 C -0.0004(9) 0.3156(9) 0.2930(6) 0.046(2) Uani 0.70 1 d P . 1
H10A H -0.0702 0.3531 0.2450 0.056 Uiso 0.70 1 calc PR . 1
C11 C -0.0111(10) 0.2994(10) 0.3880(6) 0.053(2) Uani 0.70 1 d P . 1
H11A H -0.0867 0.3272 0.4023 0.064 Uiso 0.70 1 calc PR . 1
C12 C 0.0891(6) 0.2426(5) 0.4613(4) 0.0356(11) Uani 0.70 1 d P . 1
C13 C 0.1807(10) 0.1843(9) 0.4279(6) 0.047(2) Uani 0.70 1 d P . 1
H13A H 0.2388 0.1310 0.4692 0.056 Uiso 0.70 1 calc PR . 1
C14 C 0.1861(10) 0.2056(9) 0.3316(6) 0.047(2) Uani 0.70 1 d P . 1
H14A H 0.2495 0.1655 0.3112 0.056 Uiso 0.70 1 calc PR . 1
N2A N 0.1073(4) 0.2788(4) 0.2682(3) 0.0273(8) Uani 0.30 1 d P . 2
C10A C 0.045(3) 0.1769(18) 0.2939(14) 0.049(5) Uani 0.30 1 d P . 2
H10B H 0.0026 0.1092 0.2452 0.059 Uiso 0.30 1 calc PR . 2
C11A C 0.036(3) 0.1596(19) 0.3888(15) 0.058(6) Uani 0.30 1 d P . 2
H11B H -0.0132 0.0817 0.3993 0.070 Uiso 0.30 1 calc PR . 2
C12A C 0.0891(6) 0.2426(5) 0.4613(4) 0.0356(11) Uani 0.30 1 d P . 2
C13A C 0.167(3) 0.366(2) 0.4412(15) 0.079(10) Uani 0.30 1 d P . 2
H13B H 0.2140 0.4308 0.4917 0.095 Uiso 0.30 1 calc PR . 2
C14A C 0.166(3) 0.379(2) 0.3433(13) 0.061(7) Uani 0.30 1 d P . 2
H14B H 0.2069 0.4570 0.3270 0.073 Uiso 0.30 1 calc PR . 2
N3 N 0.4167(13) 0.0760(12) 0.7205(8) 0.089(4) Uani 0.50 1 d PGU A 1
C15 C 0.4103(13) -0.0542(11) 0.6931(9) 0.096(5) Uani 0.50 1 d PGU A 1
H15A H 0.3874 -0.1180 0.7327 0.115 Uiso 0.50 1 calc PR A 1
C16 C 0.4384(15) -0.0876(11) 0.6058(10) 0.095(6) Uani 0.50 1 d PGU A 1
H16A H 0.4342 -0.1736 0.5878 0.113 Uiso 0.50 1 calc PR A 1
C17 C 0.4730(16) 0.0091(13) 0.5458(8) 0.091(6) Uani 0.50 1 d PG . 1
C18 C 0.4794(17) 0.1392(12) 0.5732(9) 0.107(7) Uani 0.50 1 d PG A 1
H18A H 0.5022 0.2031 0.5335 0.128 Uiso 0.50 1 calc PR A 1
C19 C 0.4512(15) 0.1727(11) 0.6605(10) 0.102(7) Uani 0.50 1 d PG A 1
H19A H 0.4554 0.2586 0.6786 0.123 Uiso 0.50 1 calc PR A 1
N4 N 0.3020(18) -0.1079(17) 0.5084(18) 0.063(6) Uani 0.25 1 d PG B 2
C21 C 0.324(2) -0.1334(18) 0.4193(14) 0.094(14) Uani 0.25 1 d PG B 2
H21A H 0.2934 -0.0813 0.3657 0.112 Uiso 0.25 1 calc PR B 2
C22 C 0.390(2) -0.2360(17) 0.4095(11) 0.064(8) Uani 0.25 1 d PG B 2
H22A H 0.4044 -0.2531 0.3493 0.077 Uiso 0.25 1 calc PR B 2
C23 C 0.4345(17) -0.3131(16) 0.4888(11) 0.040(5) Uani 0.25 1 d PG . 2
C24 C 0.413(2) -0.2877(19) 0.5780(14) 0.092(13) Uani 0.25 1 d PG . 2
C25 C 0.347(2) -0.185(2) 0.5877(17) 0.106(15) Uani 0.25 1 d PG B 2
H25A H 0.3322 -0.1679 0.6479 0.128 Uiso 0.25 1 calc PR B 2
N5 N 0.698(2) -0.5963(16) 0.4762(12) 0.079(9) Uani 0.25 1 d PG . 2
C26 C 0.678(2) -0.5665(16) 0.5635(11) 0.075(10) Uani 0.25 1 d PG . 2
C27 C 0.5942(17) -0.4769(15) 0.5660(10) 0.049(6) Uani 0.25 1 d PG . 2
C28 C 0.5311(16) -0.4171(14) 0.4812(10) 0.039(5) Uani 0.25 1 d PGU . 2
C29 C 0.5516(17) -0.4469(16) 0.3940(10) 0.050(6) Uani 0.25 1 d PGU . 2
H29A H 0.5083 -0.4059 0.3359 0.060 Uiso 0.25 1 calc PR . 2
C30 C 0.6352(19) -0.5365(17) 0.3915(10) 0.052(6) Uani 0.25 1 d PGU . 2
H30A H 0.6492 -0.5569 0.3317 0.063 Uiso 0.25 1 calc PR . 2

loop_
_atom_site_aniso_label
_atom_site_aniso_U_11
_atom_site_aniso_U_22
_atom_site_aniso_U_33
_atom_site_aniso_U_23
_atom_site_aniso_U_13
_atom_site_aniso_U_12
Co1 0.0163(3) 0.0146(3) 0.0338(3) 0.0063(2) 0.0152(2) 0.00665(19)
Co2 0.0172(3) 0.0161(3) 0.0166(3) 0.0028(2) 0.0081(2) 0.00570(19)
Co3 0.0163(3) 0.0155(3) 0.0177(3) 0.0025(2) 0.0092(2) 0.00339(19)
P1 0.0129(4) 0.0122(4) 0.0190(5) 0.0028(3) 0.0089(4) 0.0040(3)
P2 0.0126(4) 0.0126(4) 0.0209(5) 0.0037(4) 0.0092(4) 0.0037(3)
O1 0.0137(12) 0.0171(13) 0.0249(15) 0.0008(11) 0.0106(11) 0.0002(10)
O2 0.0171(12) 0.0132(12) 0.0262(15) 0.0052(11) 0.0115(11) 0.0051(10)
O3 0.0231(14) 0.0201(14) 0.0291(16) 0.0044(12) 0.0140(12) 0.0117(11)
O4 0.0273(15) 0.0163(13) 0.0225(15) 0.0009(11) 0.0119(12) 0.0064(11)
O5 0.0201(13) 0.0161(13) 0.0272(15) 0.0056(11) 0.0111(12) 0.0054(10)
O6 0.0224(14) 0.0194(14) 0.0347(17) 0.0074(12) 0.0159(13) 0.0094(11)
O7 0.0147(12) 0.0154(12) 0.0223(14) 0.0017(11) 0.0089(11) 0.0004(10)
O8 0.0187(13) 0.0212(14) 0.0250(15) 0.0023(11) 0.0119(12) 0.0080(11)
O9 0.0179(13) 0.0151(13) 0.0281(15) 0.0057(11) 0.0090(11) 0.0035(10)
O10 0.0209(13) 0.0178(13) 0.0228(14) 0.0018(11) 0.0119(11) 0.0055(10)
O11 0.0229(14) 0.0172(13) 0.0281(15) 0.0088(11) 0.0141(12) 0.0075(11)
O12 0.0407(19) 0.0403(19) 0.052(2) 0.0297(17) 0.0364(17) 0.0296(16)
O13 0.0223(14) 0.0227(15) 0.0429(19) 0.0093(14) 0.0150(14) 0.0120(12)
O14 0.0289(17) 0.0179(15) 0.084(3) -0.0002(16) 0.0366(19) 0.0005(12)
C1 0.0172(17) 0.0142(17) 0.024(2) 0.0026(15) 0.0088(15) 0.0042(13)
C2 0.0196(18) 0.0181(18) 0.0145(18) 0.0029(14) 0.0069(14) 0.0064(14)
C3 0.0155(17) 0.0193(18) 0.0215(19) 0.0030(15) 0.0090(15) 0.0039(14)
C4 0.0184(18) 0.0225(19) 0.023(2) 0.0090(16) 0.0091(15) 0.0111(15)
N1 0.035(2) 0.032(2) 0.0204(18) 0.0069(15) 0.0155(16) 0.0122(16)
C5 0.094(7) 0.032(4) 0.032(4) 0.008(3) 0.040(4) 0.023(4)
C6 0.081(6) 0.041(4) 0.029(4) 0.005(3) 0.034(4) 0.015(4)
C7 0.043(3) 0.046(3) 0.023(2) 0.011(2) 0.020(2) 0.016(2)
C8 0.165(13) 0.064(6) 0.052(6) 0.033(5) 0.073(8) 0.069(8)
C9 0.133(9) 0.048(5) 0.048(5) 0.026(4) 0.066(6) 0.053(6)
N1A 0.035(2) 0.032(2) 0.0204(18) 0.0069(15) 0.0155(16) 0.0122(16)
C5A 0.030(8) 0.078(14) 0.023(8) 0.020(8) 0.016(7) 0.020(9)
C6A 0.028(8) 0.077(14) 0.038(10) 0.010(9) 0.020(8) 0.017(9)
C7A 0.043(3) 0.046(3) 0.023(2) 0.011(2) 0.020(2) 0.016(2)
C8A 0.029(8) 0.089(16) 0.020(8) 0.008(9) 0.007(7) 0.014(9)
C9A 0.039(9) 0.090(16) 0.019(8) 0.020(9) 0.012(7) 0.031(10)
N2 0.035(2) 0.035(2) 0.0197(18) 0.0088(15) 0.0163(16) 0.0129(16)
C10 0.045(4) 0.081(6) 0.030(4) 0.024(4) 0.025(3) 0.031(4)
C11 0.061(5) 0.089(7) 0.030(4) 0.018(4) 0.031(4) 0.038(5)
C12 0.045(3) 0.049(3) 0.022(2) 0.010(2) 0.021(2) 0.016(2)
C13 0.070(6) 0.062(5) 0.031(4) 0.025(4) 0.033(4) 0.042(5)
C14 0.069(6) 0.062(5) 0.030(4) 0.018(4) 0.033(4) 0.036(5)
N2A 0.035(2) 0.035(2) 0.0197(18) 0.0088(15) 0.0163(16) 0.0129(16)
C10A 0.089(16) 0.031(9) 0.025(9) -0.008(7) 0.027(10) -0.014(9)
C11A 0.12(2) 0.037(10) 0.037(11) 0.003(8) 0.050(13) 0.004(11)
C12A 0.045(3) 0.049(3) 0.022(2) 0.010(2) 0.021(2) 0.016(2)
C13A 0.14(2) 0.061(14) 0.024(9) -0.022(9) 0.046(13) -0.061(15)
C14A 0.110(19) 0.049(11) 0.020(8) -0.011(8) 0.036(10) -0.034(12)
N3 0.074(7) 0.115(9) 0.079(8) -0.021(7) 0.026(6) 0.024(7)
C15 0.075(8) 0.067(8) 0.117(10) 0.036(7) -0.004(7) 0.012(6)
C16 0.120(10) 0.086(9) 0.087(9) 0.016(7) 0.043(8) 0.028(8)
C17 0.129(17) 0.096(13) 0.043(8) -0.009(9) 0.016(9) 0.034(12)
C18 0.16(2) 0.087(14) 0.105(16) 0.030(12) 0.079(16) 0.030(14)
C19 0.143(19) 0.098(14) 0.075(12) -0.017(11) 0.065(13) -0.019(13)
N4 0.050(13) 0.049(13) 0.10(2) 0.018(13) 0.030(13) 0.021(10)
C21 0.063(18) 0.08(2) 0.09(3) 0.009(19) -0.047(18) 0.037(17)
C22 0.09(2) 0.054(15) 0.024(11) 0.002(10) -0.012(12) 0.030(15)
C23 0.028(9) 0.041(11) 0.029(10) -0.005(9) -0.019(8) 0.013(8)
C24 0.08(2) 0.09(2) 0.15(4) 0.05(2) 0.08(2) 0.06(2)
C25 0.09(3) 0.10(3) 0.17(5) -0.01(3) 0.10(3) 0.02(2)
N5 0.11(2) 0.066(16) 0.046(13) -0.025(12) -0.002(14) 0.057(16)
C26 0.08(2) 0.041(14) 0.063(18) 0.012(13) -0.030(15) 0.028(14)
C27 0.052(13) 0.043(12) 0.029(11) -0.008(9) -0.015(10) 0.008(10)
C28 0.030(7) 0.042(8) 0.032(8) -0.005(7) -0.005(6) 0.001(6)
C29 0.048(9) 0.053(9) 0.036(8) -0.001(7) -0.006(7) 0.018(7)
C30 0.056(9) 0.057(9) 0.036(9) -0.012(7) 0.002(7) 0.020(8)

loop_
_atom_type_symbol
_atom_type_description
_atom_type_scat_dispersion_real
_atom_type_scat_dispersion_imag
_atom_type_scat_source
C C 0.0033 0.0016 'International Tables Vol C Tables 4.2.6.8 and 6.1.1.4'
H H 0.0000 0.0000 'International Tables Vol C Tables 4.2.6.8 and 6.1.1.4'
N N 0.0061 0.0033 'International Tables Vol C Tables 4.2.6.8 and 6.1.1.4'
O O 0.0106 0.0060 'International Tables Vol C Tables 4.2.6.8 and 6.1.1.4'
P P 0.1023 0.0942 'International Tables Vol C Tables 4.2.6.8 and 6.1.1.4'
Co Co 0.3494 0.9721 'International Tables Vol C Tables 4.2.6.8 and 6.1.1.4'

loop_
_geom_angle_atom_site_label_1
_geom_angle_atom_site_label_2
_geom_angle_atom_site_label_3
_geom_angle
_geom_angle_site_symmetry_1
_geom_angle_site_symmetry_3
_geom_angle_publ_flag
O9 Co1 O3 91.14(11) 2_665 1_655 ?
O9 Co1 O8 91.52(11) 2_665 . ?
O3 Co1 O8 177.26(11) 1_655 . ?
O9 Co1 O14 170.40(14) 2_665 . ?
O3 Co1 O14 92.89(13) 1_655 . ?
O8 Co1 O14 84.58(13) . . ?
O9 Co1 O12 100.92(14) 2_665 . ?
O3 Co1 O12 88.94(12) 1_655 . ?
O8 Co1 O12 89.92(11) . . ?
O14 Co1 O12 87.87(15) . . ?
O9 Co1 O6 84.17(11) 2_665 . ?
O3 Co1 O6 87.84(11) 1_655 . ?
O8 Co1 O6 93.08(11) . . ?
O14 Co1 O6 87.28(13) . . ?
O12 Co1 O6 174.03(12) . . ?
O7 Co2 O2 103.76(11) . 2 ?
O7 Co2 N1 101.01(13) . . ?
O2 Co2 N1 92.45(13) 2 . ?
O7 Co2 O5 87.92(11) . . ?
O2 Co2 O5 167.95(11) 2 . ?
N1 Co2 O5 88.17(13) . . ?
O7 Co2 O4 153.58(11) . . ?
O2 Co2 O4 94.21(11) 2 . ?
N1 Co2 O4 97.35(13) . . ?
O5 Co2 O4 73.78(10) . . ?
O7 Co2 O1 80.35(10) . . ?
O2 Co2 O1 91.79(10) 2 . ?
N1 Co2 O1 175.11(12) . . ?
O5 Co2 O1 87.18(10) . . ?
O4 Co2 O1 79.89(10) . . ?
O13 Co3 O1 100.51(12) . . ?
O13 Co3 O11 166.27(12) . . ?
O1 Co3 O11 93.17(11) . . ?
O13 Co3 O10 90.95(11) . . ?
O1 Co3 O10 158.98(11) . . ?
O11 Co3 O10 75.68(11) . . ?
O13 Co3 N2 90.44(14) . . ?
O1 Co3 N2 95.71(13) . . ?
O11 Co3 N2 89.31(13) . . ?
O10 Co3 N2 101.82(13) . . ?
O13 Co3 O7 94.90(12) . . ?
O1 Co3 O7 80.59(10) . . ?
O11 Co3 O7 86.16(10) . . ?
O10 Co3 O7 80.92(10) . . ?
N2 Co3 O7 173.97(13) . . ?
O3 P1 O2 113.85(16) . . ?
O3 P1 O1 114.60(16) . . ?
O2 P1 O1 110.94(15) . . ?
O3 P1 C1 106.76(17) . . ?
O2 P1 C1 108.34(17) . . ?
O1 P1 C1 101.30(16) . . ?
O8 P2 O9 114.50(16) . . ?
O8 P2 O7 114.14(16) . . ?
O9 P2 O7 109.41(15) . . ?
O8 P2 C3 107.84(17) . . ?
O9 P2 C3 110.80(17) . . ?
O7 P2 C3 99.05(16) . . ?
P1 O1 Co3 134.35(17) . . ?
P1 O1 Co2 113.19(15) . . ?
Co3 O1 Co2 97.92(10) . . ?
P1 O2 Co2 136.42(16) . 2 ?
P1 O3 Co1 131.94(19) . 1_455 ?
C1 O4 Co2 102.7(2) . . ?
C2 O5 Co2 112.1(2) 1_455 . ?
C2 O6 Co1 118.8(3) . . ?
P2 O7 Co2 137.08(17) . . ?
P2 O7 Co3 113.95(15) . . ?
Co2 O7 Co3 101.07(11) . . ?
P2 O8 Co1 127.71(18) . . ?
P2 O9 Co1 132.21(17) . 2_665 ?
C3 O10 Co3 101.1(2) . . ?
C4 O11 Co3 110.6(2) . . ?
C4 O12 Co1 122.7(3) . . ?
O4 C1 C2 107.0(3) . 1_455 ?
O4 C1 P1 109.7(3) . . ?
C2 C1 P1 105.0(3) 1_455 . ?
O5 C2 O6 124.6(4) 1_655 . ?
O5 C2 C1 116.5(3) 1_655 1_655 ?
O6 C2 C1 118.8(3) . 1_655 ?
O10 C3 C4 108.5(3) . . ?
O10 C3 P2 108.2(2) . . ?
C4 C3 P2 104.2(3) . . ?
O12 C4 O11 125.3(4) . . ?
O12 C4 C3 117.9(3) . . ?
O11 C4 C3 116.7(3) . . ?
C5 N1 C9 116.1(5) . . ?
C5 N1 Co2 123.6(4) . . ?
C9 N1 Co2 120.2(4) . . ?
N1 C5 C6 124.0(7) . . ?
C7 C6 C5 121.5(7) . . ?
C6 C7 C8 115.6(6) . . ?
C6 C7 C12 122.8(5) . 1_554 ?
C8 C7 C12 121.6(5) . 1_554 ?
C9 C8 C7 119.8(8) . . ?
N1 C9 C8 123.0(7) . . ?
C14 N2 C10 115.7(5) . . ?
C14 N2 Co3 121.3(4) . . ?
C10 N2 Co3 122.7(4) . . ?
N2 C10 C11 122.2(7) . . ?
C12 C11 C10 121.0(7) . . ?
C13 C12 C11 115.1(6) . . ?
C13 C12 C7 122.6(5) . 1_556 ?
C11 C12 C7 121.6(5) . 1_556 ?
C12 C13 C14 119.7(7) . . ?
N2 C14 C13 124.2(7) . . ?
C15 N3 C19 120.0 . . ?
C16 C15 N3 120.0 . . ?
C15 C16 C17 120.0 . . ?
C18 C17 C16 120.0 . . ?
C18 C17 C17 112.9(17) . 2_656 ?
C16 C17 C17 126.7(17) . 2_656 ?
C19 C18 C17 120.0 . . ?
C18 C19 N3 120.0 . . ?
C21 N4 C25 120.0 . . ?
C22 C21 N4 120.0 . . ?
C21 C22 C23 120.0 . . ?
C24 C23 C22 120.0 . . ?
C24 C23 C26 105.9(15) . 2_646 ?
C22 C23 C26 95.3(15) . 2_646 ?
C24 C23 C28 120.7(11) . . ?
C22 C23 C28 118.6(12) . . ?
C26 C23 C28 76.3(12) 2_646 . ?
C24 C23 N5 57.3(11) . 2_646 ?
C22 C23 N5 117.1(10) . 2_646 ?
C26 C23 N5 48.6(12) 2_646 2_646 ?
C28 C23 N5 102.0(12) . 2_646 ?
C25 C24 C23 120.0 . . ?
C25 C24 N5 110.9(10) . 2_646 ?
C23 C24 N5 73.0(13) . 2_646 ?
C25 C24 C30 127.3(13) . 2_646 ?
C23 C24 C30 97.9(13) . 2_646 ?
N5 C24 C30 44.3(14) 2_646 2_646 ?
C24 C25 N4 120.0 . . ?
C30 N5 C26 120.0 . . ?
C30 N5 C24 84(2) . 2_646 ?
C26 N5 C24 109(3) . 2_646 ?
C30 N5 C23 109.2(18) . 2_646 ?
C26 N5 C23 59(2) . 2_646 ?
C24 N5 C23 49.7(18) 2_646 2_646 ?
C27 C26 N5 120.0 . . ?
C27 C26 C23 103.2(19) . 2_646 ?
N5 C26 C23 73(2) . 2_646 ?
C27 C26 C28 50.5(12) . 2_646 ?
N5 C26 C28 101.4(12) . 2_646 ?
C23 C26 C28 52.7(19) 2_646 2_646 ?
C28 C27 C26 120.0 . . ?
C28 C27 C28 83.4(15) . 2_646 ?
C26 C27 C28 85.2(17) . 2_646 ?
C28 C27 C29 106.2(18) . 2_646 ?
C26 C27 C29 107.7(19) . 2_646 ?
C28 C27 C29 47.1(10) 2_646 2_646 ?
C29 C28 C27 120.0 . . ?
C29 C28 C27 78.6(15) . 2_646 ?
C27 C28 C27 96.6(17) . 2_646 ?
C29 C28 C23 122.3(11) . . ?
C27 C28 C23 117.7(11) . . ?
C27 C28 C23 95.2(13) 2_646 . ?
C29 C28 C28 101.6(12) . 2_646 ?
C27 C28 C28 51.5(13) . 2_646 ?
C27 C28 C28 45.0(9) 2_646 2_646 ?
C23 C28 C28 113.7(12) . 2_646 ?
C29 C28 C26 101.4(15) . 2_646 ?
C27 C28 C26 116.0(18) . 2_646 ?
C27 C28 C26 44.3(8) 2_646 2_646 ?
C23 C28 C26 51.0(11) . 2_646 ?
C28 C28 C26 75.4(11) 2_646 2_646 ?
C28 C29 C30 120.0 . . ?
C28 C29 C27 54.2(12) . 2_646 ?
C30 C29 C27 107.7(14) . 2_646 ?
N5 C30 C29 120.0 . . ?
N5 C30 C24 51.5(19) . 2_646 ?
C29 C30 C24 121.5(18) . 2_646 ?

loop_
_geom_bond_atom_site_label_1
_geom_bond_atom_site_label_2
_geom_bond_distance
_geom_bond_site_symmetry_2
_geom_bond_publ_flag
Co1 O9 2.067(3) 2_665 ?
Co1 O3 2.070(3) 1_655 ?
Co1 O8 2.074(3) . ?
Co1 O14 2.103(3) . ?
Co1 O12 2.144(3) . ?
Co1 O6 2.257(3) . ?
Co2 O7 2.014(3) . ?
Co2 O2 2.022(3) 2 ?
Co2 N1 2.121(4) . ?
Co2 O5 2.140(3) . ?
Co2 O4 2.153(3) . ?
Co2 O1 2.303(3) . ?
Co3 O13 2.036(3) . ?
Co3 O1 2.063(3) . ?
Co3 O11 2.091(3) . ?
Co3 O10 2.138(3) . ?
Co3 N2 2.142(4) . ?
Co3 O7 2.252(3) . ?
P1 O3 1.494(3) . ?
P1 O2 1.522(3) . ?
P1 O1 1.543(3) . ?
P1 C1 1.839(4) . ?
P2 O8 1.504(3) . ?
P2 O9 1.522(3) . ?
P2 O7 1.542(3) . ?
P2 C3 1.837(4) . ?
O2 Co2 2.022(3) 2 ?
O3 Co1 2.070(3) 1_455 ?
O4 C1 1.436(5) . ?
O5 C2 1.255(5) 1_455 ?
O6 C2 1.260(5) . ?
O9 Co1 2.067(3) 2_665 ?
O10 C3 1.439(5) . ?
O11 C4 1.258(5) . ?
O12 C4 1.249(5) . ?
C1 C2 1.524(5) 1_455 ?
C2 O5 1.255(5) 1_655 ?
C2 C1 1.524(5) 1_655 ?
C3 C4 1.521(5) . ?
N1 C5 1.295(8) . ?
N1 C9 1.333(9) . ?
C5 C6 1.377(10) . ?
C6 C7 1.326(9) . ?
C7 C8 1.398(10) . ?
C7 C12 1.483(6) 1_554 ?
C8 C9 1.372(11) . ?
C5A C6A 1.39(2) . ?
C8A C9A 1.37(2) . ?
N2 C14 1.314(9) . ?
N2 C10 1.344(8) . ?
C10 C11 1.390(10) . ?
C11 C12 1.383(10) . ?
C12 C13 1.375(9) . ?
C12 C7 1.483(6) 1_556 ?
C13 C14 1.397(10) . ?
C10A C11A 1.39(2) . ?
C13A C14A 1.39(2) . ?
N3 C15 1.408(7) . ?
N3 C19 1.408(7) . ?
C15 C16 1.407(7) . ?
C16 C17 1.409(7) . ?
C17 C18 1.408(7) . ?
C17 C17 1.58(3) 2_656 ?
C18 C19 1.408(7) . ?
N4 C21 1.377(10) . ?
N4 C25 1.378(10) . ?
C21 C22 1.377(10) . ?
C22 C23 1.378(10) . ?
C23 C24 1.378(10) . ?
C23 C26 1.55(3) 2_646 ?
C23 C28 1.59(2) . ?
C23 N5 1.73(3) 2_646 ?
C24 C25 1.377(10) . ?
C24 N5 1.52(3) 2_646 ?
C24 C30 1.93(4) 2_646 ?
N5 C30 1.357(9) . ?
N5 C26 1.358(9) . ?
N5 C24 1.52(6) 2_646 ?
N5 C23 1.73(6) 2_646 ?
C26 C27 1.358(9) . ?
C26 C23 1.55(6) 2_646 ?
C26 C28 1.94(4) 2_646 ?
C27 C28 1.358(9) . ?
C27 C28 1.50(3) 2_646 ?
C27 C29 1.82(4) 2_646 ?
C28 C29 1.357(9) . ?
C28 C27 1.50(3) 2_646 ?
C28 C28 1.91(3) 2_646 ?
C28 C26 1.94(4) 2_646 ?
C29 C30 1.358(9) . ?
C29 C27 1.82(3) 2_646 ?
C30 C24 1.93(6) 2_646 ?
